data_7054958
loop_
_publ_author_name
'Otero, Antonio'
'Lara-S\'anchez, Agust\'in'
'Castro-Osma, Jos\'e A.'
'M\'arquez-Segovia, Isabel'
'Alonso-Moreno, Carlos'
'Fern\'andez-Baeza, Juan'
'S\'anchez-Barba, Luis F.'
'Rodr\'iguez, Ana M.'

_publ_section_title
;
 Synthesis and structural characterization of amido heteroscorpionate
 rare-earth metal complexes and hydroamination of aminoalkenes
;
_journal_issue 10
_journal_name_full 'New J. Chem.'
_journal_page_first 7672
_journal_paper_doi 10.1039/C5NJ00930H
_journal_volume 39
_journal_year 2015
_chemical_formula_moiety 'C26 H48 N7 S Sc Si4'
_chemical_formula_sum 'C26 H48 N7 S Sc Si4'
_chemical_formula_weight 648.09
_chemical_name_systematic
;
 ?
;
_space_group_crystal_system monoclinic
_space_group_IT_number 15
_space_group_name_Hall '-C 2yc'
_space_group_name_H-M_alt 'C 1 2/c 1'
_symmetry_space_group_name_Hall '-C 2yc'
_symmetry_space_group_name_H-M 'C 1 2/c 1'
_atom_sites_solution_hydrogens mixed
_audit_creation_method SHELXL-2013
_audit_update_record
;
2015-06-10 deposited with the CCDC.
2015-06-23 downloaded from the CCDC.
;
_cell_angle_alpha 90
_cell_angle_beta 133.522(12)
_cell_angle_gamma 90
_cell_formula_units_Z 8
_cell_length_a 37.191(5)
_cell_length_b 10.591(4)
_cell_length_c 25.678(3)
_cell_measurement_reflns_used 903
_cell_measurement_temperature 180(2)
_cell_measurement_theta_max 15.281
_cell_measurement_theta_min 2.193
_cell_volume 7334(3)
_computing_cell_refinement 'Bruker SAINT'
_computing_data_collection 'Bruker APEX'
_computing_data_reduction 'Bruker SAINT, SADABS, XPREP'
_computing_molecular_graphics 'WINGX v2013.3 (Farrugia, 2013)'
_computing_publication_material 'WINGX v2013.3 (Farrugia, 2013)'
_computing_structure_refinement 'SHELXL-2013 (Sheldrick, 2013)'
_computing_structure_solution 'SHELXS-97 (Sheldrick, 1997)'
_diffrn_ambient_temperature 180(2)
_diffrn_measured_fraction_theta_full 0.939
_diffrn_measured_fraction_theta_max 0.967
_diffrn_measurement_device_type 'CCD area detector'
_diffrn_measurement_method 'omega scans'
_diffrn_radiation_type MoK\a
_diffrn_radiation_wavelength 0.71073
_diffrn_reflns_av_R_equivalents 0.1955
_diffrn_reflns_av_unetI/netI 0.2573
_diffrn_reflns_laue_measured_fraction_full 0.939
_diffrn_reflns_laue_measured_fraction_max 0.967
_diffrn_reflns_limit_h_max 44
_diffrn_reflns_limit_h_min -44
_diffrn_reflns_limit_k_max 11
_diffrn_reflns_limit_k_min -12
_diffrn_reflns_limit_l_max 30
_diffrn_reflns_limit_l_min -30
_diffrn_reflns_number 20063
_diffrn_reflns_point_group_measured_fraction_full 0.939
_diffrn_reflns_point_group_measured_fraction_max 0.967
_diffrn_reflns_theta_full 25.242
_diffrn_reflns_theta_max 25.000
_diffrn_reflns_theta_min 2.066
_exptl_absorpt_coefficient_mu 0.414
_exptl_absorpt_correction_T_max 0.894
_exptl_absorpt_correction_T_min 0.791
_exptl_absorpt_correction_type multi-scan
_exptl_absorpt_process_details SADABS
_exptl_crystal_colour colourless
_exptl_crystal_density_diffrn 1.174
_exptl_crystal_description block
_exptl_crystal_F_000 2768
_exptl_crystal_size_max 0.430
_exptl_crystal_size_mid 0.340
_exptl_crystal_size_min 0.220
_refine_diff_density_max 0.277
_refine_diff_density_min -0.245
_refine_diff_density_rms 0.059
_refine_ls_extinction_method none
_refine_ls_goodness_of_fit_ref 0.871
_refine_ls_hydrogen_treatment constr
_refine_ls_matrix_type full
_refine_ls_number_parameters 426
_refine_ls_number_reflns 6244
_refine_ls_number_restraints 142
_refine_ls_restrained_S_all 0.862
_refine_ls_R_factor_all 0.2141
_refine_ls_R_factor_gt 0.0621
_refine_ls_shift/su_max 0.000
_refine_ls_shift/su_mean 0.000
_refine_ls_structure_factor_coef Fsqd
_refine_ls_weighting_details 'w=1/[\s^2^(Fo^2^)+(0.0527P)^2^] where P=(Fo^2^+2Fc^2^)/3'
_refine_ls_weighting_scheme calc
_refine_ls_wR_factor_gt 0.1071
_refine_ls_wR_factor_ref 0.1492
_reflns_Friedel_coverage 0.000
_reflns_number_gt 2308
_reflns_number_total 6244
_reflns_threshold_expression 'I > 2\s(I)'
_cod_data_source_file c5nj00930h2.cif
_cod_data_source_block 1
_cod_depositor_comments 'Adding full bibliography for 7054958.cif.'
_cod_database_code 7054958
_shelx_space_group_comment
;
The symmetry employed for this shelxl refinement is uniquely defined
by the following loop, which should always be used as a source of
symmetry information in preference to the above space-group names.
They are only intended as comments.
;
_shelx_estimated_absorpt_t_min 0.842
_shelx_estimated_absorpt_t_max 0.914
_shelxl_version_number 2013-4

loop_
_space_group_symop_operation_xyz
'x, y, z'
'-x, y, -z+1/2'
'x+1/2, y+1/2, z'
'-x+1/2, y+1/2, -z+1/2'
'-x, -y, -z'
'x, -y, z-1/2'
'-x+1/2, -y+1/2, -z'
'x+1/2, -y+1/2, z-1/2'

loop_
_atom_site_label
_atom_site_type_symbol
_atom_site_fract_x
_atom_site_fract_y
_atom_site_fract_z
_atom_site_U_iso_or_equiv
_atom_site_adp_type
_atom_site_occupancy
_atom_site_site_symmetry_order
_atom_site_calc_flag
_atom_site_refinement_flags_posn
_atom_site_refinement_flags_adp
_atom_site_refinement_flags_occupancy
_atom_site_disorder_assembly
_atom_site_disorder_group
Sc1 Sc 0.36092(4) 0.44949(9) 0.73568(5) 0.0402(3) Uani 1 1 d . . . . .
Si1 Si 0.43689(6) 0.20525(16) 0.82253(9) 0.0614(5) Uani 1 1 d . . . . .
Si3 Si 0.37376(7) 0.71720(18) 0.79401(11) 0.0769(6) Uani 1 1 d . . . . .
Si4 Si 0.37595(7) 0.69218(18) 0.67766(11) 0.0766(6) Uani 1 1 d . . . . .
N1 N 0.32782(15) 0.3313(4) 0.7673(2) 0.0408(11) Uani 1 1 d . . . . .
N2 N 0.28888(15) 0.2514(4) 0.7187(2) 0.0409(11) Uani 1 1 d . . . . .
N3 N 0.32900(16) 0.3000(4) 0.6501(2) 0.0441(12) Uani 1 1 d . . . . .
N4 N 0.28837(15) 0.2303(4) 0.6243(2) 0.0408(11) Uani 1 1 d . . . . .
N5 N 0.18510(17) 0.3709(4) 0.5691(2) 0.0441(12) Uani 1 1 d . . . . .
N6 N 0.43093(14) 0.3647(4) 0.8105(2) 0.0458(12) Uani 1 1 d . . . . .
N7 N 0.37556(15) 0.6364(4) 0.7386(2) 0.0632(14) Uani 1 1 d . . . . .
S1 S 0.26704(5) 0.52213(13) 0.63777(8) 0.0490(4) Uani 1 1 d . . . . .
C1 C 0.2777(2) 0.1817(5) 0.7504(4) 0.0481(15) Uani 1 1 d . . . . .
C2 C 0.3099(2) 0.2170(6) 0.8206(3) 0.0561(16) Uani 1 1 d . . . . .
H2 H 0.3110 0.1850 0.8562 0.067 Uiso 1 1 calc R U . . .
C3 C 0.3410(2) 0.3086(5) 0.8305(3) 0.0458(15) Uani 1 1 d . . . . .
C4 C 0.2357(2) 0.0892(5) 0.7087(3) 0.0646(18) Uani 1 1 d . . . . .
H4A H 0.2330 0.0505 0.7406 0.097 Uiso 1 1 calc R U . . .
H4B H 0.2418 0.0234 0.6888 0.097 Uiso 1 1 calc R U . . .
H4C H 0.2047 0.1331 0.6695 0.097 Uiso 1 1 calc R U . . .
C5 C 0.3813(2) 0.3806(5) 0.8966(3) 0.0627(17) Uani 1 1 d . . . . .
H5A H 0.4070 0.4013 0.8967 0.094 Uiso 1 1 calc R U . . .
H5B H 0.3957 0.3293 0.9389 0.094 Uiso 1 1 calc R U . . .
H5C H 0.3678 0.4587 0.8978 0.094 Uiso 1 1 calc R U . . .
C6 C 0.2769(2) 0.1415(5) 0.5771(3) 0.0496(15) Uani 1 1 d . . . . .
C7 C 0.3114(2) 0.1517(6) 0.5726(3) 0.0595(17) Uani 1 1 d . . . . .
H7 H 0.3133 0.1014 0.5439 0.071 Uiso 1 1 calc R U . . .
C8 C 0.3426(2) 0.2485(6) 0.6173(3) 0.0496(15) Uani 1 1 d . . . . .
C9 C 0.2344(2) 0.0538(5) 0.5408(3) 0.0651(17) Uani 1 1 d . . . . .
H9A H 0.2407 -0.0033 0.5763 0.098 Uiso 1 1 calc R U . . .
H9B H 0.2304 0.0044 0.5048 0.098 Uiso 1 1 calc R U . . .
H9C H 0.2041 0.1023 0.5172 0.098 Uiso 1 1 calc R U . . .
C10 C 0.38668(19) 0.2979(5) 0.6327(3) 0.0658(18) Uani 1 1 d . . . . .
H10A H 0.3783 0.3789 0.6082 0.099 Uiso 1 1 calc R U . . .
H10B H 0.3965 0.2375 0.6155 0.099 Uiso 1 1 calc R U . . .
H10C H 0.4142 0.3098 0.6846 0.099 Uiso 1 1 calc R U . . .
C11 C 0.25996(18) 0.2614(5) 0.6429(3) 0.0385(13) Uani 1 1 d . . . . .
H11 H 0.2338 0.1948 0.6196 0.046 Uiso 1 1 calc R U . . .
C12 C 0.2320(2) 0.3870(5) 0.6107(3) 0.0367(13) Uani 1 1 d . . . . .
C13 C 0.1502(2) 0.4716(6) 0.5337(3) 0.0461(15) Uani 1 1 d . . . . .
C14 C 0.1092(2) 0.4578(6) 0.5245(3) 0.0627(17) Uani 1 1 d . . . . .
H14 H 0.1062 0.3848 0.5428 0.075 Uiso 1 1 calc R U . . .
C15 C 0.0726(2) 0.5483(8) 0.4890(4) 0.080(2) Uani 1 1 d . . . . .
H15 H 0.0452 0.5389 0.4846 0.096 Uiso 1 1 calc R U . . .
C16 C 0.0754(2) 0.6519(8) 0.4599(3) 0.076(2) Uani 1 1 d . . . . .
H16 H 0.0497 0.7135 0.4346 0.091 Uiso 1 1 calc R U . . .
C17 C 0.1151(2) 0.6655(6) 0.4677(3) 0.0668(18) Uani 1 1 d . . . . .
H17 H 0.1172 0.7369 0.4475 0.080 Uiso 1 1 calc R U . . .
C18 C 0.1525(2) 0.5769(6) 0.5047(3) 0.0567(17) Uani 1 1 d . . . . .
H18 H 0.1803 0.5885 0.5102 0.068 Uiso 1 1 calc R U . . .
C19 C 0.4770(3) 0.1315(6) 0.8120(3) 0.093(2) Uani 1 1 d . . . . .
H19A H 0.4654 0.1566 0.7657 0.140 Uiso 1 1 calc R U . . .
H19B H 0.4754 0.0394 0.8136 0.140 Uiso 1 1 calc R U . . .
H19C H 0.5113 0.1596 0.8510 0.140 Uiso 1 1 calc R U . . .
C20 C 0.4611(3) 0.1554(6) 0.9119(4) 0.109(3) Uani 1 1 d . . . . .
H20A H 0.4945 0.1900 0.9503 0.163 Uiso 1 1 calc R U . . .
H20B H 0.4624 0.0630 0.9150 0.163 Uiso 1 1 calc R U . . .
H20C H 0.4390 0.1872 0.9173 0.163 Uiso 1 1 calc R U . . .
Si2 Si 0.4840(8) 0.453(3) 0.8539(11) 0.080(5) Uani 0.49(2) 1 d D U P A 1
HI2 H 0.4764 0.5749 0.8657 0.050 Uiso 0.4862 1 d . . P A 1
C21 C 0.4997(8) 0.475(2) 0.7983(15) 0.123(9) Uani 0.49(2) 1 d D U P A 1
H21A H 0.5173 0.3997 0.8030 0.184 Uiso 0.49(2) 1 calc R U P A 1
H21B H 0.5209 0.5491 0.8152 0.184 Uiso 0.49(2) 1 calc R U P A 1
H21C H 0.4691 0.4862 0.7477 0.184 Uiso 0.49(2) 1 calc R U P A 1
C22 C 0.5422(8) 0.390(3) 0.9398(13) 0.097(9) Uani 0.49(2) 1 d D U P A 1
H22A H 0.5406 0.3934 0.9762 0.146 Uiso 0.49(2) 1 calc R U P A 1
H22B H 0.5703 0.4409 0.9557 0.146 Uiso 0.49(2) 1 calc R U P A 1
H22C H 0.5467 0.3023 0.9330 0.146 Uiso 0.49(2) 1 calc R U P A 1
Si2A Si 0.4818(13) 0.452(5) 0.873(2) 0.076(7) Uani 0.27(2) 1 d D U P A 2
HI2A H 0.4674 0.5454 0.8938 0.050 Uiso 0.2724 1 d . . P A 2
C21A C 0.5116(15) 0.513(4) 0.841(2) 0.109(11) Uani 0.27(2) 1 d D U P A 2
H21D H 0.5115 0.4457 0.8148 0.164 Uiso 0.27(2) 1 calc R U P A 2
H21E H 0.5458 0.5378 0.8828 0.164 Uiso 0.27(2) 1 calc R U P A 2
H21F H 0.4930 0.5855 0.8096 0.164 Uiso 0.27(2) 1 calc R U P A 2
C22A C 0.5321(14) 0.371(4) 0.9596(16) 0.092(14) Uani 0.27(2) 1 d D U P A 2
H22D H 0.5200 0.3485 0.9824 0.139 Uiso 0.27(2) 1 calc R U P A 2
H22E H 0.5607 0.4272 0.9914 0.139 Uiso 0.27(2) 1 calc R U P A 2
H22F H 0.5419 0.2940 0.9508 0.139 Uiso 0.27(2) 1 calc R U P A 2
Si2B Si 0.4847(9) 0.460(3) 0.8697(14) 0.055(6) Uani 0.241(9) 1 d D U P A 3
HI2B H 0.4724 0.5722 0.8299 0.056 Uiso 0.2411 1 d . . P A 3
C21B C 0.5434(12) 0.394(4) 0.903(2) 0.089(10) Uani 0.241(9) 1 d D U P A 3
H21G H 0.5537 0.3225 0.9351 0.134 Uiso 0.241(9) 1 calc R U P A 3
H21H H 0.5691 0.4589 0.9291 0.134 Uiso 0.241(9) 1 calc R U P A 3
H21I H 0.5384 0.3641 0.8622 0.134 Uiso 0.241(9) 1 calc R U P A 3
C22B C 0.4937(10) 0.523(3) 0.9456(13) 0.104(11) Uani 0.241(9) 1 d D U P A 3
H22G H 0.4614 0.5434 0.9286 0.155 Uiso 0.241(9) 1 calc R U P A 3
H22H H 0.5143 0.5987 0.9647 0.155 Uiso 0.241(9) 1 calc R U P A 3
H22I H 0.5101 0.4586 0.9835 0.155 Uiso 0.241(9) 1 calc R U P A 3
C23 C 0.4311(2) 0.8045(7) 0.8684(3) 0.105(3) Uani 1 1 d . . . . .
H23A H 0.4555 0.7456 0.9073 0.158 Uiso 1 1 calc R U . . .
H23B H 0.4234 0.8695 0.8866 0.158 Uiso 1 1 calc R U . . .
H23C H 0.4448 0.8444 0.8508 0.158 Uiso 1 1 calc R U . . .
C24 C 0.3212(2) 0.8289(6) 0.7481(3) 0.089(2) Uani 1 1 d . . . . .
H24A H 0.3257 0.8994 0.7284 0.133 Uiso 1 1 calc R U . . .
H24B H 0.3200 0.8613 0.7827 0.133 Uiso 1 1 calc R U . . .
H24C H 0.2901 0.7851 0.7091 0.133 Uiso 1 1 calc R U . . .
C25 C 0.4299(3) 0.7887(7) 0.7164(4) 0.127(3) Uani 1 1 d . . . . .
H25A H 0.4586 0.7569 0.7644 0.191 Uiso 1 1 calc R U . . .
H25B H 0.4234 0.8764 0.7200 0.191 Uiso 1 1 calc R U . . .
H25C H 0.4366 0.7847 0.6857 0.191 Uiso 1 1 calc R U . . .
C26 C 0.3187(2) 0.7735(6) 0.6021(3) 0.100(2) Uani 1 1 d . . . . .
H26A H 0.2901 0.7204 0.5825 0.150 Uiso 1 1 calc R U . . .
H26B H 0.3188 0.7899 0.5648 0.150 Uiso 1 1 calc R U . . .
H26C H 0.3164 0.8537 0.6187 0.150 Uiso 1 1 calc R U . . .
HI1 H 0.3893 0.1529 0.7697 0.050 Uiso 1 1 d . . . . .
HI3 H 0.3717 0.6158 0.8298 0.050 Uiso 1 1 d . . . . .
HI4 H 0.3791 0.5860 0.6482 0.050 Uiso 1 1 d . . . . .

loop_
_atom_site_aniso_label
_atom_site_aniso_U_11
_atom_site_aniso_U_22
_atom_site_aniso_U_33
_atom_site_aniso_U_23
_atom_site_aniso_U_13
_atom_site_aniso_U_12
Sc1 0.0456(6) 0.0348(7) 0.0464(7) 0.0026(5) 0.0340(6) -0.0009(5)
Si1 0.0642(11) 0.0450(13) 0.0640(13) 0.0037(9) 0.0399(11) 0.0031(9)
Si3 0.0590(12) 0.0656(14) 0.0971(16) 0.0209(12) 0.0504(12) -0.0021(11)
Si4 0.0619(12) 0.0595(14) 0.0850(16) -0.0123(12) 0.0417(12) -0.0004(10)
N1 0.045(3) 0.044(3) 0.041(3) 0.003(2) 0.032(3) -0.004(2)
N2 0.043(3) 0.036(3) 0.051(3) 0.004(3) 0.035(3) -0.001(2)
N3 0.051(3) 0.041(3) 0.045(3) -0.004(2) 0.035(3) -0.001(2)
N4 0.042(3) 0.031(3) 0.044(3) 0.000(2) 0.028(2) 0.002(2)
N5 0.044(3) 0.047(3) 0.046(3) -0.004(2) 0.033(3) -0.003(3)
N6 0.045(3) 0.036(3) 0.052(3) 0.003(2) 0.031(3) 0.006(2)
N7 0.042(3) 0.041(3) 0.071(4) -0.001(3) 0.026(3) 0.005(2)
S1 0.0476(9) 0.0397(10) 0.0563(10) 0.0048(8) 0.0345(8) 0.0024(7)
C1 0.062(4) 0.034(4) 0.078(5) 0.018(4) 0.059(4) 0.008(3)
C2 0.069(4) 0.059(5) 0.055(5) 0.010(4) 0.048(4) 0.009(4)
C3 0.047(4) 0.048(4) 0.042(4) 0.003(3) 0.031(3) 0.008(3)
C4 0.074(4) 0.055(4) 0.095(5) 0.006(4) 0.069(4) -0.009(4)
C5 0.067(4) 0.067(5) 0.048(4) 0.005(4) 0.038(4) 0.005(4)
C6 0.063(4) 0.034(4) 0.045(4) -0.006(3) 0.035(4) 0.003(3)
C7 0.071(4) 0.055(5) 0.052(4) -0.001(4) 0.042(4) 0.014(4)
C8 0.062(4) 0.050(4) 0.056(4) 0.004(3) 0.048(4) 0.012(4)
C9 0.071(4) 0.047(4) 0.060(4) -0.020(3) 0.039(4) -0.013(4)
C10 0.063(4) 0.083(5) 0.074(5) 0.005(4) 0.056(4) 0.011(4)
C11 0.043(3) 0.025(4) 0.051(4) -0.005(3) 0.033(3) -0.008(3)
C12 0.045(3) 0.040(4) 0.036(3) -0.004(3) 0.032(3) -0.002(3)
C13 0.044(4) 0.048(4) 0.040(4) -0.013(3) 0.027(3) -0.005(3)
C14 0.049(4) 0.066(5) 0.070(5) -0.023(4) 0.040(4) -0.015(4)
C15 0.036(4) 0.095(6) 0.096(6) -0.030(5) 0.040(4) -0.005(4)
C16 0.051(4) 0.084(6) 0.064(5) -0.019(4) 0.029(4) 0.016(4)
C17 0.066(4) 0.071(5) 0.056(4) 0.003(4) 0.040(4) 0.023(4)
C18 0.046(4) 0.080(5) 0.050(4) 0.009(4) 0.036(3) 0.022(4)
C19 0.143(7) 0.064(5) 0.099(6) 0.015(4) 0.093(6) 0.039(5)
C20 0.153(7) 0.096(6) 0.129(7) 0.053(5) 0.117(6) 0.058(5)
Si2 0.048(4) 0.057(6) 0.087(9) 0.003(8) 0.029(5) 0.005(4)
C21 0.085(14) 0.133(19) 0.139(18) 0.013(17) 0.073(15) -0.043(13)
C22 0.046(10) 0.098(16) 0.107(14) 0.007(15) 0.037(10) 0.019(10)
Si2A 0.049(8) 0.083(13) 0.079(12) 0.007(10) 0.037(7) 0.018(8)
C21A 0.088(19) 0.12(3) 0.10(2) -0.03(2) 0.055(18) -0.056(18)
C22A 0.07(2) 0.07(2) 0.039(15) -0.028(13) -0.002(12) -0.016(17)
Si2B 0.049(9) 0.049(11) 0.053(11) -0.031(9) 0.030(8) -0.032(8)
C21B 0.069(15) 0.09(2) 0.10(2) -0.01(2) 0.058(16) -0.010(14)
C22B 0.09(2) 0.14(3) 0.064(18) -0.051(18) 0.044(17) -0.028(18)
C23 0.087(5) 0.133(7) 0.093(6) -0.044(5) 0.061(5) -0.018(5)
C24 0.072(5) 0.080(5) 0.103(6) 0.002(4) 0.056(4) 0.003(4)
C25 0.103(6) 0.202(9) 0.087(6) -0.023(6) 0.069(5) -0.060(6)
C26 0.090(5) 0.103(6) 0.112(6) 0.046(5) 0.071(5) 0.020(5)

loop_
_atom_type_symbol
_atom_type_description
_atom_type_scat_dispersion_real
_atom_type_scat_dispersion_imag
_atom_type_scat_source
C C 0.0033 0.0016 'International Tables Vol C Tables 4.2.6.8 and 6.1.1.4'
H H 0.0000 0.0000 'International Tables Vol C Tables 4.2.6.8 and 6.1.1.4'
N N 0.0061 0.0033 'International Tables Vol C Tables 4.2.6.8 and 6.1.1.4'
S S 0.1246 0.1234 'International Tables Vol C Tables 4.2.6.8 and 6.1.1.4'
Si Si 0.0817 0.0704 'International Tables Vol C Tables 4.2.6.8 and 6.1.1.4'
Sc Sc 0.2519 0.3716 'International Tables Vol C Tables 4.2.6.8 and 6.1.1.4'

loop_
_geom_angle_atom_site_label_1
_geom_angle_atom_site_label_2
_geom_angle_atom_site_label_3
_geom_angle
N7 Sc1 N6 104.51(17)
N7 Sc1 N1 136.09(18)
N6 Sc1 N1 94.21(15)
N7 Sc1 N3 131.38(18)
N6 Sc1 N3 94.59(16)
N1 Sc1 N3 84.87(16)
N7 Sc1 S1 84.09(12)
N6 Sc1 S1 171.40(13)
N1 Sc1 S1 79.29(11)
N3 Sc1 S1 79.33(11)
N7 Sc1 Si3 30.97(14)
N6 Sc1 Si3 105.64(12)
N1 Sc1 Si3 105.93(12)
N3 Sc1 Si3 156.01(12)
S1 Sc1 Si3 81.72(5)
N7 Sc1 Si4 27.43(14)
N6 Sc1 Si4 105.40(12)
N1 Sc1 Si4 157.24(11)
N3 Sc1 Si4 104.58(12)
S1 Sc1 Si4 82.17(5)
Si3 Sc1 Si4 58.06(6)
N6 Si1 C19 114.0(3)
N6 Si1 C20 113.2(3)
C19 Si1 C20 107.7(3)
N7 Si3 C23 115.6(3)
N7 Si3 C24 114.9(3)
C23 Si3 C24 107.3(3)
N7 Si3 Sc1 38.16(16)
C23 Si3 Sc1 129.9(2)
C24 Si3 Sc1 122.3(2)
N7 Si4 C25 113.7(3)
N7 Si4 C26 113.7(3)
C25 Si4 C26 110.8(3)
N7 Si4 Sc1 33.96(16)
C25 Si4 Sc1 132.5(3)
C26 Si4 Sc1 114.9(2)
C3 N1 N2 105.4(4)
C3 N1 Sc1 133.7(4)
N2 N1 Sc1 120.6(3)
C1 N2 N1 110.9(5)
C1 N2 C11 126.7(5)
N1 N2 C11 121.5(4)
C8 N3 N4 103.9(4)
C8 N3 Sc1 135.2(4)
N4 N3 Sc1 120.7(3)
C6 N4 N3 111.7(4)
C6 N4 C11 126.5(5)
N3 N4 C11 121.5(4)
C12 N5 C13 123.5(5)
Si2A N6 Si1 117.1(14)
Si1 N6 Si2 118.2(9)
Si1 N6 Si2B 118.7(11)
Si2A N6 Sc1 120.6(14)
Si1 N6 Sc1 121.0(2)
Si2 N6 Sc1 120.3(9)
Si2B N6 Sc1 119.9(11)
Si4 N7 Si3 129.2(3)
Si4 N7 Sc1 118.6(3)
Si3 N7 Sc1 110.9(3)
C12 S1 Sc1 106.11(19)
C2 C1 N2 106.9(5)
C2 C1 C4 131.3(5)
N2 C1 C4 121.8(6)
C1 C2 C3 107.3(5)
N1 C3 C2 109.6(5)
N1 C3 C5 121.7(5)
C2 C3 C5 128.7(5)
N4 C6 C7 106.6(5)
N4 C6 C9 123.0(5)
C7 C6 C9 130.5(6)
C8 C7 C6 106.9(5)
N3 C8 C7 110.9(5)
N3 C8 C10 120.3(6)
C7 C8 C10 128.9(5)
N2 C11 N4 112.9(4)
N2 C11 C12 112.9(4)
N4 C11 C12 113.2(4)
N5 C12 C11 111.2(4)
N5 C12 S1 131.4(4)
C11 C12 S1 117.3(4)
C18 C13 C14 117.9(6)
C18 C13 N5 125.5(5)
C14 C13 N5 116.4(6)
C15 C14 C13 120.8(6)
C16 C15 C14 120.5(6)
C17 C16 C15 119.1(6)
C16 C17 C18 120.8(6)
C13 C18 C17 120.8(6)
N6 Si2 C22 116.8(18)
N6 Si2 C21 112.7(12)
C22 Si2 C21 103.1(12)
N6 Si2A C22A 115(3)
N6 Si2A C21A 113(2)
C22A Si2A C21A 106(2)
N6 Si2B C21B 117(2)
N6 Si2B C22B 112.6(18)
C21B Si2B C22B 110(2)

loop_
_geom_bond_atom_site_label_1
_geom_bond_atom_site_label_2
_geom_bond_distance
Sc1 N7 2.041(5)
Sc1 N6 2.095(4)
Sc1 N1 2.264(4)
Sc1 N3 2.269(4)
Sc1 S1 2.6482(18)
Sc1 Si3 3.086(3)
Sc1 Si4 3.207(2)
Si1 N6 1.704(4)
Si1 C19 1.861(6)
Si1 C20 1.875(6)
Si3 N7 1.700(5)
Si3 C23 1.856(6)
Si3 C24 1.854(6)
Si4 N7 1.683(5)
Si4 C25 1.819(6)
Si4 C26 1.830(6)
N1 C3 1.354(6)
N1 N2 1.371(5)
N2 C1 1.357(6)
N2 C11 1.441(6)
N3 C8 1.362(6)
N3 N4 1.374(5)
N4 C6 1.350(6)
N4 C11 1.464(6)
N5 C12 1.283(6)
N5 C13 1.423(6)
N6 Si2A 1.68(5)
N6 Si2 1.73(3)
N6 Si2B 1.77(3)
S1 C12 1.727(5)
C1 C2 1.360(7)
C1 C4 1.499(7)
C2 C3 1.391(7)
C3 C5 1.485(7)
C6 C7 1.372(7)
C6 C9 1.482(7)
C7 C8 1.371(7)
C8 C10 1.490(7)
C11 C12 1.533(6)
C13 C18 1.378(7)
C13 C14 1.377(7)
C14 C15 1.377(8)
C15 C16 1.370(8)
C16 C17 1.357(8)
C17 C18 1.378(7)
Si2 C22 1.851(15)
Si2 C21 1.893(15)
Si2A C22A 1.866(19)
Si2A C21A 1.87(2)
Si2B C21B 1.848(19)
Si2B C22B 1.86(2)
